data_7240720
loop_
_publ_author_name
'wang, junjie'
'Wu, Fei-Fan'
'Su, Ning'
'Li, Pan-Pan'
'Wang, Si-Yin'
'Ma, Huiyan'
'Li, Yun-Wu'
'Yu, Mei-Hui'

_publ_section_title
;
 Luminescent coordination polymers constructed from mixed-ligand strategy
 for highly selective luminescence sensing of nitrobenzene, Fe3+ and
 Cr2O72- ions and photodegradation of rhodamine B
;
_journal_name_full CrystEngComm
_journal_paper_doi 10.1039/D0CE00677G
_journal_year 2020
_chemical_formula_sum 'C26 H17 Cd N5 O5'
_chemical_formula_weight 591.85
_space_group_IT_number 15
_space_group_name_Hall '-C 2yc'
_space_group_name_H-M_alt 'C 1 2/c 1'
_symmetry_cell_setting monoclinic
_symmetry_space_group_name_H-M 'C 1 2/c 1'
_atom_sites_solution_hydrogens geom
_atom_sites_solution_primary direct
_atom_sites_solution_secondary difmap
_audit_creation_method SHELXL-97
_audit_update_record
;
2017-09-06 deposited with the CCDC.	2020-06-15 downloaded from the CCDC.
;
_cell_angle_alpha 90.00
_cell_angle_beta 108.02(3)
_cell_angle_gamma 90.00
_cell_formula_units_Z 8
_cell_length_a 23.214(5)
_cell_length_b 10.138(2)
_cell_length_c 20.831(4)
_cell_measurement_reflns_used 7328
_cell_measurement_temperature 293(2)
_cell_measurement_theta_max 28.28
_cell_measurement_theta_min 2.21
_cell_volume 4662.0(18)
_computing_cell_refinement 'Bruker SAINT'
_computing_data_collection 'Bruker APEX2'
_computing_data_reduction 'Bruker SAINT'
_computing_molecular_graphics 'Bruker SHELXTL'
_computing_publication_material 'Bruker SHELXTL'
_computing_structure_refinement 'SHELXL-97 (Sheldrick, 1997)'
_computing_structure_solution 'SHELXS-97 (Sheldrick, 1990)'
_diffrn_ambient_temperature 293(2)
_diffrn_measured_fraction_theta_full 0.997
_diffrn_measured_fraction_theta_max 0.997
_diffrn_measurement_device_type 'Bruker APEX-II CCD'
_diffrn_measurement_method '\f and \w scans'
_diffrn_radiation_monochromator graphite
_diffrn_radiation_source 'fine-focus sealed tube'
_diffrn_radiation_type MoK\a
_diffrn_radiation_wavelength 0.71073
_diffrn_reflns_av_R_equivalents 0.0285
_diffrn_reflns_av_sigmaI/netI 0.0284
_diffrn_reflns_limit_h_max 30
_diffrn_reflns_limit_h_min -30
_diffrn_reflns_limit_k_max 12
_diffrn_reflns_limit_k_min -13
_diffrn_reflns_limit_l_max 27
_diffrn_reflns_limit_l_min -22
_diffrn_reflns_number 20585
_diffrn_reflns_theta_full 28.35
_diffrn_reflns_theta_max 28.35
_diffrn_reflns_theta_min 2.82
_diffrn_standards_decay_% 0
_diffrn_standards_interval_count 0
_diffrn_standards_interval_time 0
_diffrn_standards_number 0
_exptl_absorpt_coefficient_mu 0.987
_exptl_absorpt_correction_type none
_exptl_crystal_colour YELLOW
_exptl_crystal_density_diffrn 1.686
_exptl_crystal_density_meas ?
_exptl_crystal_density_method 'not measured'
_exptl_crystal_description BLOCK
_exptl_crystal_F_000 2368
_exptl_crystal_size_max 0.20
_exptl_crystal_size_mid 0.20
_exptl_crystal_size_min 0.20
_refine_diff_density_max 0.630
_refine_diff_density_min -0.542
_refine_diff_density_rms 0.094
_refine_ls_extinction_method none
_refine_ls_goodness_of_fit_ref 1.055
_refine_ls_hydrogen_treatment constr
_refine_ls_matrix_type full
_refine_ls_number_parameters 334
_refine_ls_number_reflns 5810
_refine_ls_number_restraints 0
_refine_ls_restrained_S_all 1.055
_refine_ls_R_factor_all 0.0440
_refine_ls_R_factor_gt 0.0354
_refine_ls_shift/su_max 0.002
_refine_ls_shift/su_mean 0.000
_refine_ls_structure_factor_coef Fsqd
_refine_ls_weighting_details 'calc w=1/[\s^2^(Fo^2^)+(0.1000P)^2^+0.0000P] where P=(Fo^2^+2Fc^2^)/3'
_refine_ls_weighting_scheme calc
_refine_ls_wR_factor_gt 0.1290
_refine_ls_wR_factor_ref 0.1378
_reflns_number_gt 4887
_reflns_number_total 5810
_reflns_threshold_expression I>2sigma(I)
_cod_data_source_file d0ce00677g2.cif
_cod_data_source_block 1_CCDC7
_cod_depositor_comments
;
The following automatic conversions were performed:

data item '_exptl_absorpt_correction_type' value 'NONE' was changed
to 'none' in accordance with the
/home/data/users/saulius/crontab/automatic-downloads/rss-feeds/RSC/lib/dictionaries/cif_core.dic
dictionary named 'cif_core.dic' version 2.4.2 last updated on
2011-04-26.

data item '_refine_ls_hydrogen_treatment' value 'CONSTR' was changed
to 'constr' in accordance with the
/home/data/users/saulius/crontab/automatic-downloads/rss-feeds/RSC/lib/dictionaries/cif_core.dic
dictionary named 'cif_core.dic' version 2.4.2 last updated on
2011-04-26.

data item '_symmetry_cell_setting' value 'Monoclinic' was changed to
'monoclinic' in accordance with the
/home/data/users/saulius/crontab/automatic-downloads/rss-feeds/RSC/lib/dictionaries/cif_core.dic
dictionary named 'cif_core.dic' version 2.4.2 last updated on
2011-04-26.

data item '_exptl_crystal_density_meas' value 'not measured' was
changed to '?' -- the value is perceived as not measured.

Automatic conversion script
Id: cif_fix_values 7556 2019-12-06 15:28:31Z antanas 
;
_cod_original_cell_volume 4662.2(16)
_cod_original_sg_symbol_H-M 'C2/c  '
_cod_database_code 7240720

loop_
_symmetry_equiv_pos_as_xyz
'x, y, z'
'-x, y, -z+1/2'
'x+1/2, y+1/2, z'
'-x+1/2, y+1/2, -z+1/2'
'-x, -y, -z'
'x, -y, z-1/2'
'-x+1/2, -y+1/2, -z'
'x+1/2, -y+1/2, z-1/2'

loop_
_atom_site_label
_atom_site_type_symbol
_atom_site_fract_x
_atom_site_fract_y
_atom_site_fract_z
_atom_site_U_iso_or_equiv
_atom_site_adp_type
_atom_site_occupancy
_atom_site_symmetry_multiplicity
_atom_site_calc_flag
_atom_site_refinement_flags
_atom_site_disorder_assembly
_atom_site_disorder_group
Cd1 Cd 1.469603(9) 0.150876(19) 0.050088(10) 0.02620(11) Uani 1 1 d . . .
O1 O 1.46410(10) 0.3851(3) 0.05013(11) 0.0379(6) Uani 1 1 d . . .
O2 O 1.54671(10) 0.2952(2) 0.11682(12) 0.0346(5) Uani 1 1 d . . .
O3 O 1.47248(11) 0.8810(2) 0.02794(14) 0.0389(5) Uani 1 1 d . . .
O4 O 1.51271(11) 0.9922(2) 0.12220(12) 0.0384(5) Uani 1 1 d . . .
O5 O 1.62901(18) 0.6536(3) 0.29130(15) 0.0666(11) Uani 1 1 d . . .
H5B H 1.6358 0.7298 0.3048 0.100 Uiso 1 1 calc R . .
N1 N 1.40821(13) 0.1743(3) 0.12401(15) 0.0348(6) Uani 1 1 d . . .
N2 N 1.11447(12) 0.3430(2) 0.04541(14) 0.0283(6) Uani 1 1 d . . .
N3 N 1.2898(2) 0.4367(4) 0.54663(18) 0.0673(11) Uani 1 1 d . . .
N4 N 1.32966(11) 0.2954(2) 0.32469(12) 0.0240(5) Uani 1 1 d . . .
H4B H 1.3659 0.2779 0.3497 0.029 Uiso 1 1 calc R . .
N5 N 1.23321(13) 0.3556(3) 0.29481(14) 0.0338(6) Uani 1 1 d . . .
C1 C 1.36522(16) 0.2677(4) 0.10819(18) 0.0428(8) Uani 1 1 d . . .
H1A H 1.3573 0.3100 0.0667 0.051 Uiso 1 1 calc R . .
C2 C 1.33243(15) 0.3044(4) 0.14946(17) 0.0364(7) Uani 1 1 d . . .
H2A H 1.3026 0.3687 0.1356 0.044 Uiso 1 1 calc R . .
C3 C 1.34373(12) 0.2454(3) 0.21211(15) 0.0248(6) Uani 1 1 d . . .
C4 C 1.38979(16) 0.1508(3) 0.23040(18) 0.0349(7) Uani 1 1 d . . .
H4A H 1.3999 0.1101 0.2724 0.042 Uiso 1 1 calc R . .
C5 C 1.41993(16) 0.1189(4) 0.18483(19) 0.0390(8) Uani 1 1 d . . .
H5A H 1.4502 0.0552 0.1972 0.047 Uiso 1 1 calc R . .
C6 C 1.30764(12) 0.2837(3) 0.25542(14) 0.0232(5) Uani 1 1 d . . .
C7 C 1.24788(13) 0.3212(3) 0.23856(15) 0.0266(6) Uani 1 1 d . . .
C8 C 1.20284(13) 0.3276(3) 0.17094(15) 0.0264(6) Uani 1 1 d . . .
C9 C 1.18434(14) 0.2157(3) 0.13169(16) 0.0332(7) Uani 1 1 d . . .
H9A H 1.2016 0.1341 0.1467 0.040 Uiso 1 1 calc R . .
C10 C 1.13988(14) 0.2270(3) 0.06979(16) 0.0310(6) Uani 1 1 d . . .
H10A H 1.1271 0.1513 0.0441 0.037 Uiso 1 1 calc R . .
C11 C 1.13345(13) 0.4504(3) 0.08297(16) 0.0305(6) Uani 1 1 d . . .
H11A H 1.1169 0.5315 0.0660 0.037 Uiso 1 1 calc R . .
C12 C 1.17621(14) 0.4472(3) 0.14542(16) 0.0325(6) Uani 1 1 d . . .
H12A H 1.1873 0.5243 0.1704 0.039 Uiso 1 1 calc R . .
C13 C 1.28354(15) 0.3398(3) 0.34592(16) 0.0274(6) Uani 1 1 d . . .
C14 C 1.28766(16) 0.3703(3) 0.41605(16) 0.0320(7) Uani 1 1 d . . .
C15 C 1.2391(2) 0.4304(4) 0.4286(2) 0.0547(10) Uani 1 1 d . . .
H15A H 1.2042 0.4501 0.3934 0.066 Uiso 1 1 calc R . .
C16 C 1.2432(3) 0.4610(6) 0.4945(2) 0.0743(15) Uani 1 1 d . . .
H16A H 1.2100 0.5022 0.5021 0.089 Uiso 1 1 calc R . .
C17 C 1.3357(2) 0.3806(5) 0.5341(2) 0.0673(13) Uani 1 1 d . . .
H17A H 1.3699 0.3639 0.5706 0.081 Uiso 1 1 calc R . .
C18 C 1.3378(2) 0.3433(4) 0.4697(2) 0.0496(10) Uani 1 1 d . . .
H18A H 1.3717 0.3022 0.4639 0.060 Uiso 1 1 calc R . .
C19 C 1.51254(13) 0.3945(3) 0.09688(15) 0.0262(6) Uani 1 1 d . . .
C20 C 1.52966(14) 0.5241(3) 0.13119(16) 0.0279(6) Uani 1 1 d . . .
C21 C 1.50656(14) 0.6403(3) 0.09701(17) 0.0277(6) Uani 1 1 d . . .
H21A H 1.4802 0.6365 0.0531 0.033 Uiso 1 1 calc R . .
C22 C 1.52276(14) 0.7613(3) 0.12826(17) 0.0296(6) Uani 1 1 d . . .
C23 C 1.56228(17) 0.7679(3) 0.19304(17) 0.0374(7) Uani 1 1 d . . .
H23A H 1.5725 0.8495 0.2139 0.045 Uiso 1 1 calc R . .
C24 C 1.58687(19) 0.6535(3) 0.22737(19) 0.0409(9) Uani 1 1 d . . .
C25 C 1.56962(16) 0.5322(3) 0.19586(16) 0.0349(7) Uani 1 1 d . . .
H25A H 1.5853 0.4551 0.2188 0.042 Uiso 1 1 calc R . .
C26 C 1.50063(15) 0.8856(3) 0.09045(17) 0.0299(6) Uani 1 1 d . . .

loop_
_atom_site_aniso_label
_atom_site_aniso_U_11
_atom_site_aniso_U_22
_atom_site_aniso_U_33
_atom_site_aniso_U_23
_atom_site_aniso_U_13
_atom_site_aniso_U_12
Cd1 0.02510(15) 0.02512(15) 0.02588(16) -0.00102(7) 0.00425(10) 0.00194(7)
O1 0.0367(13) 0.0317(12) 0.0372(15) -0.0003(9) -0.0002(11) 0.0002(9)
O2 0.0304(11) 0.0235(10) 0.0426(13) -0.0029(9) 0.0005(9) -0.0003(8)
O3 0.0392(14) 0.0364(12) 0.0404(14) 0.0108(11) 0.0112(11) 0.0077(10)
O4 0.0496(14) 0.0224(10) 0.0449(14) 0.0013(10) 0.0170(11) 0.0091(9)
O5 0.092(3) 0.0518(19) 0.0322(16) -0.0041(11) -0.0155(16) -0.0121(14)
N1 0.0315(14) 0.0430(15) 0.0311(15) 0.0020(12) 0.0113(12) 0.0083(11)
N2 0.0236(12) 0.0364(14) 0.0224(13) 0.0029(9) 0.0033(10) 0.0022(9)
N3 0.082(3) 0.092(3) 0.0346(19) -0.0217(19) 0.0278(19) -0.025(2)
N4 0.0236(11) 0.0254(12) 0.0205(12) 0.0003(9) 0.0031(9) 0.0006(9)
N5 0.0266(13) 0.0490(17) 0.0256(14) -0.0063(11) 0.0078(11) 0.0064(10)
C1 0.0389(18) 0.061(2) 0.0326(18) 0.0137(16) 0.0164(14) 0.0183(16)
C2 0.0349(16) 0.0430(18) 0.0325(17) 0.0095(14) 0.0120(13) 0.0125(14)
C3 0.0237(13) 0.0247(13) 0.0251(14) -0.0012(11) 0.0061(10) 0.0007(10)
C4 0.0346(17) 0.0404(19) 0.0302(17) 0.0055(13) 0.0109(14) 0.0121(12)
C5 0.0343(17) 0.0425(18) 0.042(2) 0.0056(16) 0.0145(15) 0.0146(14)
C6 0.0232(13) 0.0230(13) 0.0209(13) -0.0004(10) 0.0033(10) 0.0014(10)
C7 0.0236(13) 0.0331(15) 0.0208(14) -0.0029(11) 0.0035(11) 0.0030(11)
C8 0.0190(13) 0.0365(15) 0.0214(14) -0.0034(11) 0.0029(11) 0.0039(11)
C9 0.0307(15) 0.0323(16) 0.0313(17) -0.0009(13) 0.0018(12) 0.0078(12)
C10 0.0290(14) 0.0340(16) 0.0258(15) -0.0061(12) 0.0025(12) 0.0027(12)
C11 0.0250(13) 0.0332(15) 0.0304(16) 0.0040(13) 0.0043(11) 0.0056(12)
C12 0.0291(14) 0.0364(16) 0.0293(16) -0.0046(13) 0.0049(12) 0.0019(13)
C13 0.0286(15) 0.0307(15) 0.0219(15) -0.0051(11) 0.0063(12) -0.0018(10)
C14 0.0391(17) 0.0349(15) 0.0217(15) -0.0059(12) 0.0091(13) -0.0058(13)
C15 0.053(2) 0.074(3) 0.041(2) -0.015(2) 0.0207(18) 0.002(2)
C16 0.076(3) 0.109(4) 0.051(3) -0.031(3) 0.039(3) -0.011(3)
C17 0.069(3) 0.099(3) 0.024(2) -0.009(2) 0.000(2) -0.023(3)
C18 0.047(2) 0.070(3) 0.0286(19) -0.0058(16) 0.0070(17) -0.0045(17)
C19 0.0292(14) 0.0218(13) 0.0251(15) 0.0011(11) 0.0048(11) -0.0041(11)
C20 0.0313(14) 0.0193(13) 0.0327(16) 0.0019(11) 0.0095(12) 0.0003(10)
C21 0.0299(15) 0.0268(14) 0.0253(15) 0.0037(11) 0.0067(12) 0.0011(11)
C22 0.0320(15) 0.0238(14) 0.0355(17) 0.0060(12) 0.0142(13) 0.0059(11)
C23 0.054(2) 0.0249(15) 0.0329(18) -0.0046(13) 0.0124(15) 0.0001(13)
C24 0.051(2) 0.0344(19) 0.0293(18) -0.0015(13) 0.0016(16) -0.0002(13)
C25 0.0460(18) 0.0242(14) 0.0303(16) 0.0025(12) 0.0055(13) 0.0034(13)
C26 0.0327(15) 0.0273(14) 0.0316(17) 0.0073(13) 0.0126(13) 0.0055(12)

loop_
_atom_type_symbol
_atom_type_description
_atom_type_scat_dispersion_real
_atom_type_scat_dispersion_imag
_atom_type_scat_source
C C 0.0033 0.0016 'International Tables Vol C Tables 4.2.6.8 and 6.1.1.4'
H H 0.0000 0.0000 'International Tables Vol C Tables 4.2.6.8 and 6.1.1.4'
N N 0.0061 0.0033 'International Tables Vol C Tables 4.2.6.8 and 6.1.1.4'
O O 0.0106 0.0060 'International Tables Vol C Tables 4.2.6.8 and 6.1.1.4'
Cd Cd -0.8075 1.2024 'International Tables Vol C Tables 4.2.6.8 and 6.1.1.4'

loop_
_geom_angle_atom_site_label_1
_geom_angle_atom_site_label_2
_geom_angle_atom_site_label_3
_geom_angle
_geom_angle_site_symmetry_1
_geom_angle_site_symmetry_3
_geom_angle_publ_flag
O4 Cd1 N2 133.23(9) 1_545 7_755 ?
O4 Cd1 O1 137.51(8) 1_545 . ?
N2 Cd1 O1 86.70(8) 7_755 . ?
O4 Cd1 O2 87.16(9) 1_545 . ?
N2 Cd1 O2 139.61(8) 7_755 . ?
O1 Cd1 O2 54.58(7) . . ?
O4 Cd1 N1 82.58(9) 1_545 . ?
N2 Cd1 N1 92.20(10) 7_755 . ?
O1 Cd1 N1 81.91(9) . . ?
O2 Cd1 N1 93.01(10) . . ?
O4 Cd1 O3 97.44(8) 1_545 5_865 ?
N2 Cd1 O3 85.56(9) 7_755 5_865 ?
O1 Cd1 O3 100.02(8) . 5_865 ?
O2 Cd1 O3 90.04(9) . 5_865 ?
N1 Cd1 O3 176.95(9) . 5_865 ?
O4 Cd1 C19 112.11(9) 1_545 . ?
N2 Cd1 C19 113.58(8) 7_755 . ?
O1 Cd1 C19 27.08(8) . . ?
O2 Cd1 C19 27.73(8) . . ?
N1 Cd1 C19 84.59(10) . . ?
O3 Cd1 C19 98.21(9) 5_865 . ?
C19 O1 Cd1 92.4(2) . . ?
C19 O2 Cd1 90.87(17) . . ?
C26 O3 Cd1 118.5(2) . 5_865 ?
C26 O4 Cd1 106.7(2) . 1_565 ?
C24 O5 H5B 109.5 . . ?
C5 N1 C1 116.6(3) . . ?
C5 N1 Cd1 125.3(2) . . ?
C1 N1 Cd1 117.0(2) . . ?
C11 N2 C10 117.8(3) . . ?
C11 N2 Cd1 121.28(19) . 7_755 ?
C10 N2 Cd1 120.19(19) . 7_755 ?
C16 N3 C17 115.9(4) . . ?
C13 N4 C6 107.2(2) . . ?
C13 N4 H4B 126.4 . . ?
C6 N4 H4B 126.4 . . ?
C13 N5 C7 105.5(3) . . ?
N1 C1 C2 123.7(3) . . ?
N1 C1 H1A 118.1 . . ?
C2 C1 H1A 118.1 . . ?
C1 C2 C3 119.8(3) . . ?
C1 C2 H2A 120.1 . . ?
C3 C2 H2A 120.1 . . ?
C2 C3 C4 117.3(3) . . ?
C2 C3 C6 119.3(3) . . ?
C4 C3 C6 123.4(3) . . ?
C5 C4 C3 118.7(3) . . ?
C5 C4 H4A 120.6 . . ?
C3 C4 H4A 120.6 . . ?
N1 C5 C4 123.8(3) . . ?
N1 C5 H5A 118.1 . . ?
C4 C5 H5A 118.1 . . ?
C7 C6 N4 105.2(2) . . ?
C7 C6 C3 129.9(3) . . ?
N4 C6 C3 124.8(2) . . ?
N5 C7 C6 110.6(3) . . ?
N5 C7 C8 121.3(3) . . ?
C6 C7 C8 128.1(3) . . ?
C9 C8 C12 117.9(3) . . ?
C9 C8 C7 121.8(3) . . ?
C12 C8 C7 120.2(3) . . ?
C10 C9 C8 119.1(3) . . ?
C10 C9 H9A 120.4 . . ?
C8 C9 H9A 120.4 . . ?
N2 C10 C9 122.6(3) . . ?
N2 C10 H10A 118.7 . . ?
C9 C10 H10A 118.7 . . ?
N2 C11 C12 123.2(3) . . ?
N2 C11 H11A 118.4 . . ?
C12 C11 H11A 118.4 . . ?
C11 C12 C8 119.3(3) . . ?
C11 C12 H12A 120.4 . . ?
C8 C12 H12A 120.4 . . ?
N5 C13 N4 111.6(3) . . ?
N5 C13 C14 123.0(3) . . ?
N4 C13 C14 125.5(3) . . ?
C18 C14 C15 118.3(3) . . ?
C18 C14 C13 123.2(3) . . ?
C15 C14 C13 118.5(3) . . ?
C14 C15 C16 118.7(4) . . ?
C14 C15 H15A 120.7 . . ?
C16 C15 H15A 120.7 . . ?
N3 C16 C15 124.8(5) . . ?
N3 C16 H16A 117.6 . . ?
C15 C16 H16A 117.6 . . ?
N3 C17 C18 125.4(5) . . ?
N3 C17 H17A 117.3 . . ?
C18 C17 H17A 117.3 . . ?
C14 C18 C17 116.8(4) . . ?
C14 C18 H18A 121.6 . . ?
C17 C18 H18A 121.6 . . ?
O1 C19 O2 121.2(3) . . ?
O1 C19 C20 119.1(3) . . ?
O2 C19 C20 119.7(3) . . ?
O1 C19 Cd1 60.57(18) . . ?
O2 C19 Cd1 61.40(15) . . ?
C20 C19 Cd1 169.6(2) . . ?
C25 C20 C21 118.9(3) . . ?
C25 C20 C19 121.3(3) . . ?
C21 C20 C19 119.8(3) . . ?
C22 C21 C20 120.2(3) . . ?
C22 C21 H21A 119.9 . . ?
C20 C21 H21A 119.9 . . ?
C23 C22 C21 120.3(3) . . ?
C23 C22 C26 119.5(3) . . ?
C21 C22 C26 120.1(3) . . ?
C22 C23 C24 120.4(3) . . ?
C22 C23 H23A 119.8 . . ?
C24 C23 H23A 119.8 . . ?
O5 C24 C23 123.3(3) . . ?
O5 C24 C25 117.9(3) . . ?
C23 C24 C25 118.8(3) . . ?
C20 C25 C24 121.4(3) . . ?
C20 C25 H25A 119.3 . . ?
C24 C25 H25A 119.3 . . ?
O4 C26 O3 122.4(3) . . ?
O4 C26 C22 117.8(3) . . ?
O3 C26 C22 119.8(3) . . ?

loop_
_geom_bond_atom_site_label_1
_geom_bond_atom_site_label_2
_geom_bond_distance
_geom_bond_site_symmetry_2
_geom_bond_publ_flag
Cd1 O4 2.217(2) 1_545 ?
Cd1 N2 2.317(3) 7_755 ?
Cd1 O1 2.378(3) . ?
Cd1 O2 2.395(2) . ?
Cd1 N1 2.412(3) . ?
Cd1 O3 2.430(3) 5_865 ?
Cd1 C19 2.728(3) . ?
O1 C19 1.243(3) . ?
O2 C19 1.269(4) . ?
O3 C26 1.264(4) . ?
O3 Cd1 2.430(3) 5_865 ?
O4 C26 1.252(4) . ?
O4 Cd1 2.217(2) 1_565 ?
O5 C24 1.387(5) . ?
O5 H5B 0.8200 . ?
N1 C5 1.334(5) . ?
N1 C1 1.341(4) . ?
N2 C11 1.334(4) . ?
N2 C10 1.343(4) . ?
N2 Cd1 2.317(3) 7_755 ?
N3 C16 1.297(7) . ?
N3 C17 1.303(7) . ?
N4 C13 1.355(4) . ?
N4 C6 1.379(4) . ?
N4 H4B 0.8600 . ?
N5 C13 1.325(4) . ?
N5 C7 1.363(4) . ?
C1 C2 1.364(4) . ?
C1 H1A 0.9300 . ?
C2 C3 1.385(4) . ?
C2 H2A 0.9300 . ?
C3 C4 1.399(4) . ?
C3 C6 1.461(4) . ?
C4 C5 1.381(5) . ?
C4 H4A 0.9300 . ?
C5 H5A 0.9300 . ?
C6 C7 1.375(4) . ?
C7 C8 1.473(4) . ?
C8 C9 1.387(4) . ?
C8 C12 1.390(4) . ?
C9 C10 1.385(4) . ?
C9 H9A 0.9300 . ?
C10 H10A 0.9300 . ?
C11 C12 1.371(4) . ?
C11 H11A 0.9300 . ?
C12 H12A 0.9300 . ?
C13 C14 1.467(4) . ?
C14 C18 1.368(5) . ?
C14 C15 1.376(5) . ?
C15 C16 1.382(6) . ?
C15 H15A 0.9300 . ?
C16 H16A 0.9300 . ?
C17 C18 1.410(6) . ?
C17 H17A 0.9300 . ?
C18 H18A 0.9300 . ?
C19 C20 1.490(4) . ?
C20 C25 1.382(4) . ?
C20 C21 1.395(4) . ?
C21 C22 1.386(4) . ?
C21 H21A 0.9300 . ?
C22 C23 1.379(5) . ?
C22 C26 1.490(4) . ?
C23 C24 1.389(5) . ?
C23 H23A 0.9300 . ?
C24 C25 1.394(4) . ?
C25 H25A 0.9300 . ?

loop_
_geom_torsion_atom_site_label_1
_geom_torsion_atom_site_label_2
_geom_torsion_atom_site_label_3
_geom_torsion_atom_site_label_4
_geom_torsion
_geom_torsion_site_symmetry_1
_geom_torsion_site_symmetry_2
_geom_torsion_site_symmetry_3
_geom_torsion_site_symmetry_4
_geom_torsion_publ_flag
O4 Cd1 O1 C19 24.3(2) 1_545 . . . ?
N2 Cd1 O1 C19 -173.36(19) 7_755 . . . ?
O2 Cd1 O1 C19 -5.63(17) . . . . ?
N1 Cd1 O1 C19 93.9(2) . . . . ?
O3 Cd1 O1 C19 -88.46(19) 5_865 . . . ?
O4 Cd1 O2 C19 -154.75(19) 1_545 . . . ?
N2 Cd1 O2 C19 24.6(2) 7_755 . . . ?
O1 Cd1 O2 C19 5.51(16) . . . . ?
N1 Cd1 O2 C19 -72.35(19) . . . . ?
O3 Cd1 O2 C19 107.80(18) 5_865 . . . ?
O4 Cd1 N1 C5 12.5(3) 1_545 . . . ?
N2 Cd1 N1 C5 145.8(3) 7_755 . . . ?
O1 Cd1 N1 C5 -127.9(3) . . . . ?
O2 Cd1 N1 C5 -74.3(3) . . . . ?
O3 Cd1 N1 C5 102.9(15) 5_865 . . . ?
C19 Cd1 N1 C5 -100.7(3) . . . . ?
O4 Cd1 N1 C1 -179.9(3) 1_545 . . . ?
N2 Cd1 N1 C1 -46.5(3) 7_755 . . . ?
O1 Cd1 N1 C1 39.8(3) . . . . ?
O2 Cd1 N1 C1 93.4(3) . . . . ?
O3 Cd1 N1 C1 -89.4(16) 5_865 . . . ?
C19 Cd1 N1 C1 67.0(3) . . . . ?
C5 N1 C1 C2 -2.3(6) . . . . ?
Cd1 N1 C1 C2 -171.1(3) . . . . ?
N1 C1 C2 C3 1.2(6) . . . . ?
C1 C2 C3 C4 0.9(5) . . . . ?
C1 C2 C3 C6 -178.9(3) . . . . ?
C2 C3 C4 C5 -1.8(5) . . . . ?
C6 C3 C4 C5 178.0(3) . . . . ?
C1 N1 C5 C4 1.3(6) . . . . ?
Cd1 N1 C5 C4 169.1(3) . . . . ?
C3 C4 C5 N1 0.7(6) . . . . ?
C13 N4 C6 C7 -0.6(3) . . . . ?
C13 N4 C6 C3 176.6(3) . . . . ?
C2 C3 C6 C7 33.6(5) . . . . ?
C4 C3 C6 C7 -146.2(3) . . . . ?
C2 C3 C6 N4 -142.8(3) . . . . ?
C4 C3 C6 N4 37.4(4) . . . . ?
C13 N5 C7 C6 0.2(3) . . . . ?
C13 N5 C7 C8 -179.4(3) . . . . ?
N4 C6 C7 N5 0.3(3) . . . . ?
C3 C6 C7 N5 -176.7(3) . . . . ?
N4 C6 C7 C8 179.9(3) . . . . ?
C3 C6 C7 C8 2.9(5) . . . . ?
N5 C7 C8 C9 -116.9(4) . . . . ?
C6 C7 C8 C9 63.6(5) . . . . ?
N5 C7 C8 C12 61.2(4) . . . . ?
C6 C7 C8 C12 -118.3(4) . . . . ?
C12 C8 C9 C10 -1.0(5) . . . . ?
C7 C8 C9 C10 177.1(3) . . . . ?
C11 N2 C10 C9 0.1(5) . . . . ?
Cd1 N2 C10 C9 -170.4(3) 7_755 . . . ?
C8 C9 C10 N2 1.2(5) . . . . ?
C10 N2 C11 C12 -1.7(5) . . . . ?
Cd1 N2 C11 C12 168.7(2) 7_755 . . . ?
N2 C11 C12 C8 1.8(5) . . . . ?
C9 C8 C12 C11 -0.4(5) . . . . ?
C7 C8 C12 C11 -178.6(3) . . . . ?
C7 N5 C13 N4 -0.6(3) . . . . ?
C7 N5 C13 C14 178.1(3) . . . . ?
C6 N4 C13 N5 0.8(3) . . . . ?
C6 N4 C13 C14 -177.9(3) . . . . ?
N5 C13 C14 C18 174.1(3) . . . . ?
N4 C13 C14 C18 -7.4(5) . . . . ?
N5 C13 C14 C15 -6.8(5) . . . . ?
N4 C13 C14 C15 171.8(3) . . . . ?
C18 C14 C15 C16 0.1(6) . . . . ?
C13 C14 C15 C16 -179.1(4) . . . . ?
C17 N3 C16 C15 0.9(8) . . . . ?
C14 C15 C16 N3 -0.4(8) . . . . ?
C16 N3 C17 C18 -1.3(8) . . . . ?
C15 C14 C18 C17 -0.4(6) . . . . ?
C13 C14 C18 C17 178.7(4) . . . . ?
N3 C17 C18 C14 1.1(7) . . . . ?
Cd1 O1 C19 O2 10.2(3) . . . . ?
Cd1 O1 C19 C20 -168.1(2) . . . . ?
Cd1 O2 C19 O1 -10.1(3) . . . . ?
Cd1 O2 C19 C20 168.2(2) . . . . ?
O4 Cd1 C19 O1 -162.52(17) 1_545 . . . ?
N2 Cd1 C19 O1 7.2(2) 7_755 . . . ?
O2 Cd1 C19 O1 170.1(3) . . . . ?
N1 Cd1 C19 O1 -82.80(19) . . . . ?
O3 Cd1 C19 O1 95.96(18) 5_865 . . . ?
O4 Cd1 C19 O2 27.4(2) 1_545 . . . ?
N2 Cd1 C19 O2 -162.87(17) 7_755 . . . ?
O1 Cd1 C19 O2 -170.1(3) . . . . ?
N1 Cd1 C19 O2 107.09(19) . . . . ?
O3 Cd1 C19 O2 -74.15(18) 5_865 . . . ?
O4 Cd1 C19 C20 -71.6(12) 1_545 . . . ?
N2 Cd1 C19 C20 98.2(12) 7_755 . . . ?
O1 Cd1 C19 C20 90.9(12) . . . . ?
O2 Cd1 C19 C20 -98.9(12) . . . . ?
N1 Cd1 C19 C20 8.1(12) . . . . ?
O3 Cd1 C19 C20 -173.1(12) 5_865 . . . ?
O1 C19 C20 C25 157.1(3) . . . . ?
O2 C19 C20 C25 -21.2(5) . . . . ?
Cd1 C19 C20 C25 72.0(13) . . . . ?
O1 C19 C20 C21 -24.9(4) . . . . ?
O2 C19 C20 C21 156.8(3) . . . . ?
Cd1 C19 C20 C21 -110.0(11) . . . . ?
C25 C20 C21 C22 -1.2(5) . . . . ?
C19 C20 C21 C22 -179.3(3) . . . . ?
C20 C21 C22 C23 0.7(5) . . . . ?
C20 C21 C22 C26 176.8(3) . . . . ?
C21 C22 C23 C24 0.8(5) . . . . ?
C26 C22 C23 C24 -175.3(3) . . . . ?
C22 C23 C24 O5 176.9(4) . . . . ?
C22 C23 C24 C25 -1.7(6) . . . . ?
C21 C20 C25 C24 0.3(5) . . . . ?
C19 C20 C25 C24 178.3(3) . . . . ?
O5 C24 C25 C20 -177.5(4) . . . . ?
C23 C24 C25 C20 1.1(6) . . . . ?
Cd1 O4 C26 O3 4.4(4) 1_565 . . . ?
Cd1 O4 C26 C22 -178.0(2) 1_565 . . . ?
Cd1 O3 C26 O4 100.3(3) 5_865 . . . ?
Cd1 O3 C26 C22 -77.3(3) 5_865 . . . ?
C23 C22 C26 O4 -9.0(5) . . . . ?
C21 C22 C26 O4 174.8(3) . . . . ?
C23 C22 C26 O3 168.7(3) . . . . ?
C21 C22 C26 O3 -7.5(5) . . . . ?
